data_4108784
loop_
_publ_author_name
'Jennifer L. McBee'
'Alexis T. Bell'
'T. Don Tilley'

_publ_section_title
;
 Mechanistic Studies of the Hydroamination of Norbornene with
 Electrophilic Platinum Complexes: The Role of Proton Transfer
;
_journal_name_full 'Journal of the American Chemical Society'
_journal_page_first 16562
_journal_page_last 16571
_journal_paper_doi 10.1021/ja8030104
_journal_volume 130
_journal_year 2008
_chemical_formula_moiety 'C56 H76 N6 O4 Pt2 S2, C2 F6 O6 S2, C H2 Cl2'
_chemical_formula_sum 'C59 H78 Cl2 F6 N6 O10 Pt2 S4'
_chemical_formula_weight 1734.6
_chemical_name_systematic
; 
 ? 
;
_space_group_IT_number 2
_symmetry_cell_setting triclinic
_symmetry_space_group_name_Hall '-P 1'
_symmetry_space_group_name_H-M 'P -1'
_atom_sites_solution_hydrogens geom
_atom_sites_solution_primary direct
_atom_sites_solution_secondary difmap
_audit_creation_method SHELXL-97
_cell_angle_alpha 100.69(3)
_cell_angle_beta 106.84(3)
_cell_angle_gamma 96.14(2)
_cell_formula_units_Z 2
_cell_length_a 11.779(3)
_cell_length_b 16.296(4)
_cell_length_c 20.316(8)
_cell_measurement_reflns_used 8192
_cell_measurement_temperature 141(2)
_cell_measurement_theta_max 24.67
_cell_measurement_theta_min 2.24
_cell_volume 3614(2)
_computing_cell_refinement 'Bruker SMART'
_computing_data_collection 'Bruker SMART'
_computing_data_reduction 'Bruker SHELXTL'
_computing_molecular_graphics 'Bruker SHELXTL'
_computing_publication_material 'Bruker SHELXTL'
_computing_structure_refinement 'SHELXL-97 (Sheldrick, 1997)'
_computing_structure_solution 'SHELXS-97 (Sheldrick, 1990)'
_diffrn_ambient_temperature 141(2)
_diffrn_measured_fraction_theta_full 0.982
_diffrn_measured_fraction_theta_max 0.982
_diffrn_measurement_device_type 'CCD area detector'
_diffrn_measurement_method \w/2\q-scans
_diffrn_radiation_monochromator graphite
_diffrn_radiation_source 'fine-focus sealed tube'
_diffrn_radiation_type MoK\a
_diffrn_radiation_wavelength 0.71073
_diffrn_reflns_av_R_equivalents 0.0158
_diffrn_reflns_av_sigmaI/netI 0.0284
_diffrn_reflns_limit_h_max 6
_diffrn_reflns_limit_h_min -13
_diffrn_reflns_limit_k_max 19
_diffrn_reflns_limit_k_min -18
_diffrn_reflns_limit_l_max 23
_diffrn_reflns_limit_l_min -23
_diffrn_reflns_number 20696
_diffrn_reflns_theta_full 24.77
_diffrn_reflns_theta_max 24.77
_diffrn_reflns_theta_min 1.29
_diffrn_standards_decay_% 0
_diffrn_standards_interval_count 0
_diffrn_standards_interval_time 0
_diffrn_standards_number 0
_exptl_absorpt_coefficient_mu 4.127
_exptl_absorpt_correction_T_max 0.8862
_exptl_absorpt_correction_T_min 0.8202
_exptl_absorpt_correction_type empirical
_exptl_absorpt_process_details 'sadabs, 2004'
_exptl_crystal_colour yellow
_exptl_crystal_density_diffrn 1.594
_exptl_crystal_description block
_exptl_crystal_F_000 1724
_exptl_crystal_size_max 0.05
_exptl_crystal_size_mid 0.04
_exptl_crystal_size_min 0.03
_refine_diff_density_max 2.414
_refine_diff_density_min -1.005
_refine_diff_density_rms 0.155
_refine_ls_extinction_method none
_refine_ls_goodness_of_fit_ref 1.035
_refine_ls_hydrogen_treatment mixed
_refine_ls_matrix_type full
_refine_ls_number_parameters 811
_refine_ls_number_reflns 12158
_refine_ls_number_restraints 2
_refine_ls_restrained_S_all 1.035
_refine_ls_R_factor_all 0.0475
_refine_ls_R_factor_gt 0.0385
_refine_ls_shift/su_max 0.011
_refine_ls_shift/su_mean 0.000
_refine_ls_structure_factor_coef Fsqd
_refine_ls_weighting_details 'calc w=1/[\s^2^(Fo^2^)+(0.0691P)^2^+12.1939P] where P=(Fo^2^+2Fc^2^)/3'
_refine_ls_weighting_scheme calc
_refine_ls_wR_factor_gt 0.1086
_refine_ls_wR_factor_ref 0.1135
_reflns_number_gt 10287
_reflns_number_total 12158
_reflns_threshold_expression >2sigma(I)
_cod_data_source_file ja8030104_si_003.cif
_cod_data_source_block bubpyso0
_cod_original_cell_volume 3613.7(19)
_cod_database_code 4108784

loop_
_symmetry_equiv_pos_as_xyz
'x, y, z'
'-x, -y, -z'

loop_
_atom_site_label
_atom_site_type_symbol
_atom_site_fract_x
_atom_site_fract_y
_atom_site_fract_z
_atom_site_U_iso_or_equiv
_atom_site_adp_type
_atom_site_occupancy
_atom_site_symmetry_multiplicity
_atom_site_calc_flag
_atom_site_refinement_flags
_atom_site_disorder_assembly
_atom_site_disorder_group
Pt1 Pt 0.961295(19) 0.435839(14) 0.543372(11) 0.02559(8) Uani 1 1 d . . .
Pt2 Pt 0.87758(2) -0.068061(15) -0.035712(12) 0.03147(9) Uani 1 1 d . . .
Cl1 Cl 0.5956(4) -0.0890(2) 0.0525(2) 0.1191(12) Uani 1 1 d . . .
Cl2 Cl 0.4909(4) -0.2631(3) 0.0192(3) 0.174(2) Uani 1 1 d . . .
S1 S 1.15173(14) 0.39566(10) 0.46537(8) 0.0330(3) Uani 1 1 d . . .
S2 S 1.39516(14) 0.56800(11) 0.68455(8) 0.0366(4) Uani 1 1 d . . .
S3 S 0.87991(16) 0.11602(11) 0.04503(10) 0.0424(4) Uani 1 1 d . . .
S4 S 0.79561(16) 0.18782(11) -0.17099(9) 0.0416(4) Uani 1 1 d . A .
F1 F 1.5211(6) 0.6812(5) 0.6465(5) 0.118(3) Uani 1 1 d . . .
F2 F 1.5254(5) 0.5540(6) 0.6005(3) 0.111(3) Uani 1 1 d . . .
F3 F 1.6272(4) 0.6095(4) 0.7103(3) 0.0823(18) Uani 1 1 d . . .
F4 F 0.7745(10) 0.2952(7) -0.0628(5) 0.061(3) Uiso 0.50 1 d P A 1
F5 F 0.9262(10) 0.3277(7) -0.0884(6) 0.066(3) Uiso 0.50 1 d P A 1
F6 F 0.7800(10) 0.3452(7) -0.1651(6) 0.057(3) Uiso 0.50 1 d P A 1
F4A F 0.8318(13) 0.3109(8) -0.0610(7) 0.080(3) Uiso 0.50 1 d P A 2
F5A F 0.9504(9) 0.3302(6) -0.1145(6) 0.058(3) Uiso 0.50 1 d P A 2
F6A F 0.7451(9) 0.3430(6) -0.1487(5) 0.056(3) Uiso 0.50 1 d P A 2
O1 O 1.2787(4) 0.4188(3) 0.4806(2) 0.0428(12) Uani 1 1 d . . .
O2 O 1.1065(5) 0.3172(3) 0.4784(3) 0.0461(12) Uani 1 1 d . . .
O3 O 1.4129(4) 0.6258(3) 0.7502(2) 0.0432(12) Uani 1 1 d . . .
O4 O 1.2955(4) 0.5788(3) 0.6273(2) 0.0448(12) Uani 1 1 d . . .
O5 O 1.4053(5) 0.4826(3) 0.6886(3) 0.0579(15) Uani 1 1 d . . .
O6 O 0.7584(4) 0.0743(3) 0.0317(3) 0.0516(13) Uani 1 1 d . . .
O7 O 0.8991(6) 0.2032(3) 0.0411(3) 0.0592(15) Uani 1 1 d . . .
O8 O 0.6718(5) 0.1587(4) -0.1781(3) 0.0642(16) Uani 1 1 d . . .
O9 O 0.8176(5) 0.1974(4) -0.2346(3) 0.0566(14) Uani 1 1 d . . .
O10 O 0.8824(5) 0.1487(3) -0.1269(3) 0.0478(12) Uani 1 1 d . . .
N1 N 1.0376(4) 0.3659(3) 0.6104(2) 0.0276(11) Uani 1 1 d . . .
N2 N 0.8160(4) 0.3838(3) 0.5634(3) 0.0289(11) Uani 1 1 d . . .
N3 N 1.1063(4) 0.4764(3) 0.5134(2) 0.0267(11) Uani 1 1 d D . .
H3 H 1.172(4) 0.495(4) 0.5535(19) 0.032 Uiso 1 1 d D . .
N4 N 0.7077(5) -0.0758(3) -0.0986(3) 0.0357(13) Uani 1 1 d . . .
N5 N 0.8136(5) -0.1918(3) -0.0482(3) 0.0350(12) Uani 1 1 d . . .
N6 N 0.9392(5) 0.0607(3) -0.0130(3) 0.0336(12) Uani 1 1 d D . .
H6 H 0.923(6) 0.089(4) -0.049(3) 0.040 Uiso 1 1 d D . .
C1 C 1.1565(5) 0.3660(4) 0.6341(3) 0.0323(14) Uani 1 1 d . . .
H1A H 1.2083 0.3959 0.6151 0.039 Uiso 1 1 calc R . .
C2 C 1.2052(6) 0.3234(5) 0.6856(4) 0.0411(17) Uani 1 1 d . . .
H2A H 1.2899 0.3253 0.7019 0.049 Uiso 1 1 calc R . .
C3 C 1.1327(6) 0.2783(5) 0.7137(4) 0.0441(18) Uani 1 1 d . B .
C4 C 1.0100(6) 0.2799(4) 0.6890(4) 0.0384(16) Uani 1 1 d . . .
H4A H 0.9563 0.2501 0.7069 0.046 Uiso 1 1 calc R . .
C5 C 0.9656(5) 0.3250(4) 0.6382(3) 0.0293(13) Uani 1 1 d . . .
C6 C 0.8367(6) 0.3316(4) 0.6098(3) 0.0310(14) Uani 1 1 d . . .
C7 C 0.7446(6) 0.2896(4) 0.6262(3) 0.0337(14) Uani 1 1 d . . .
H7A H 0.7622 0.2551 0.6595 0.040 Uiso 1 1 calc R . .
C8 C 0.6242(6) 0.2975(4) 0.5939(3) 0.0365(15) Uani 1 1 d . . .
C9 C 0.6068(6) 0.3507(4) 0.5461(4) 0.0378(15) Uani 1 1 d . . .
H9A H 0.5276 0.3587 0.5231 0.045 Uiso 1 1 calc R . .
C10 C 0.7016(6) 0.3909(4) 0.5323(3) 0.0358(15) Uani 1 1 d . . .
H10A H 0.6860 0.4257 0.4991 0.043 Uiso 1 1 calc R . .
C11 C 1.1857(7) 0.2309(7) 0.7715(5) 0.069(3) Uani 1 1 d . . .
C12 C 1.179(2) 0.2752(15) 0.8424(12) 0.081(6) Uiso 0.50 1 d P B 1
H12A H 1.2131 0.3355 0.8522 0.121 Uiso 0.50 1 calc PR B 1
H12B H 1.2259 0.2497 0.8793 0.121 Uiso 0.50 1 calc PR B 1
H12C H 1.0954 0.2690 0.8416 0.121 Uiso 0.50 1 calc PR B 1
C13 C 1.3126(13) 0.2132(9) 0.7741(8) 0.040(3) Uiso 0.50 1 d P B 1
H13A H 1.3684 0.2671 0.7875 0.060 Uiso 0.50 1 calc PR B 1
H13B H 1.3104 0.1821 0.7274 0.060 Uiso 0.50 1 calc PR B 1
H13C H 1.3397 0.1793 0.8089 0.060 Uiso 0.50 1 calc PR B 1
C14 C 1.106(2) 0.1336(14) 0.7412(12) 0.080(6) Uiso 0.50 1 d P B 1
H14A H 1.0225 0.1355 0.7394 0.120 Uiso 0.50 1 calc PR B 1
H14B H 1.1402 0.0974 0.7727 0.120 Uiso 0.50 1 calc PR B 1
H14C H 1.1089 0.1106 0.6937 0.120 Uiso 0.50 1 calc PR B 1
C12A C 1.306(2) 0.2970(17) 0.8283(14) 0.105(8) Uiso 0.50 1 d P B 2
H12D H 1.2868 0.3541 0.8379 0.158 Uiso 0.50 1 calc PR B 2
H12E H 1.3724 0.2981 0.8080 0.158 Uiso 0.50 1 calc PR B 2
H12F H 1.3308 0.2778 0.8725 0.158 Uiso 0.50 1 calc PR B 2
C13A C 1.239(3) 0.168(2) 0.7477(18) 0.137(11) Uiso 0.50 1 d P B 2
H13D H 1.3039 0.1914 0.7321 0.205 Uiso 0.50 1 calc PR B 2
H13E H 1.1791 0.1270 0.7080 0.205 Uiso 0.50 1 calc PR B 2
H13F H 1.2717 0.1395 0.7858 0.205 Uiso 0.50 1 calc PR B 2
C14A C 1.1238(18) 0.2265(13) 0.8212(10) 0.065(5) Uiso 0.50 1 d P B 2
H14D H 1.1120 0.2834 0.8406 0.097 Uiso 0.50 1 calc PR B 2
H14E H 1.1712 0.2033 0.8594 0.097 Uiso 0.50 1 calc PR B 2
H14F H 1.0454 0.1897 0.7979 0.097 Uiso 0.50 1 calc PR B 2
C15 C 0.5233(6) 0.2511(5) 0.6120(4) 0.0409(16) Uani 1 1 d . . .
C16 C 0.3997(6) 0.2678(6) 0.5706(4) 0.051(2) Uani 1 1 d . . .
H16A H 0.3850 0.2471 0.5199 0.077 Uiso 1 1 calc R . .
H16B H 0.3985 0.3288 0.5808 0.077 Uiso 1 1 calc R . .
H16C H 0.3369 0.2382 0.5847 0.077 Uiso 1 1 calc R . .
C17 C 0.5292(9) 0.1575(6) 0.5975(7) 0.089(4) Uani 1 1 d . . .
H17A H 0.5173 0.1365 0.5472 0.134 Uiso 1 1 calc R . .
H17B H 0.4660 0.1269 0.6107 0.134 Uiso 1 1 calc R . .
H17C H 0.6081 0.1485 0.6254 0.134 Uiso 1 1 calc R . .
C18 C 0.5432(7) 0.2848(8) 0.6914(4) 0.073(3) Uani 1 1 d . . .
H18A H 0.5395 0.3455 0.7006 0.110 Uiso 1 1 calc R . .
H18B H 0.6223 0.2758 0.7190 0.110 Uiso 1 1 calc R . .
H18C H 0.4803 0.2544 0.7050 0.110 Uiso 1 1 calc R . .
C19 C 1.0778(6) 0.3965(4) 0.3770(3) 0.0313(14) Uani 1 1 d . . .
C20 C 0.9551(6) 0.3719(4) 0.3479(4) 0.0390(16) Uani 1 1 d . . .
H20A H 0.9092 0.3499 0.3742 0.047 Uiso 1 1 calc R . .
C21 C 0.8997(6) 0.3796(5) 0.2803(4) 0.0436(17) Uani 1 1 d . . .
H21A H 0.8147 0.3638 0.2609 0.052 Uiso 1 1 calc R . .
C22 C 0.9633(6) 0.4096(5) 0.2395(3) 0.0424(17) Uani 1 1 d . . .
C23 C 1.0887(6) 0.4314(5) 0.2688(4) 0.0460(18) Uani 1 1 d . . .
H23A H 1.1349 0.4504 0.2414 0.055 Uiso 1 1 calc R . .
C24 C 1.1463(6) 0.4257(5) 0.3376(4) 0.0400(16) Uani 1 1 d . . .
H24A H 1.2313 0.4413 0.3575 0.048 Uiso 1 1 calc R . .
C25 C 0.8979(8) 0.4257(6) 0.1664(4) 0.060(2) Uani 1 1 d . . .
C26 C 0.9786(9) 0.4281(7) 0.1210(4) 0.071(3) Uani 1 1 d . . .
H26A H 1.0499 0.4718 0.1457 0.107 Uiso 1 1 calc R . .
H26B H 0.9348 0.4413 0.0763 0.107 Uiso 1 1 calc R . .
H26C H 1.0034 0.3728 0.1114 0.107 Uiso 1 1 calc R . .
C27 C 0.7860(8) 0.3569(7) 0.1270(4) 0.077(3) Uani 1 1 d . . .
H27A H 0.7319 0.3561 0.1556 0.116 Uiso 1 1 calc R . .
H27B H 0.8109 0.3014 0.1185 0.116 Uiso 1 1 calc R . .
H27C H 0.7439 0.3694 0.0817 0.116 Uiso 1 1 calc R . .
C28 C 0.8554(13) 0.5111(8) 0.1800(5) 0.107(5) Uani 1 1 d . . .
H28A H 0.8030 0.5090 0.2096 0.160 Uiso 1 1 calc R . .
H28B H 0.8107 0.5228 0.1349 0.160 Uiso 1 1 calc R . .
H28C H 0.9254 0.5561 0.2043 0.160 Uiso 1 1 calc R . .
C29 C 1.5236(7) 0.6046(7) 0.6592(5) 0.064(2) Uani 1 1 d . . .
C30 C 0.6634(6) -0.0120(4) -0.1241(4) 0.0408(16) Uani 1 1 d . . .
H30A H 0.7108 0.0431 -0.1083 0.049 Uiso 1 1 calc R . .
C31 C 0.5494(6) -0.0245(5) -0.1734(4) 0.0421(17) Uani 1 1 d . . .
H31A H 0.5205 0.0222 -0.1906 0.051 Uiso 1 1 calc R . .
C32 C 0.4774(6) -0.1032(5) -0.1977(4) 0.0407(16) Uani 1 1 d . . .
C33 C 0.5270(6) -0.1695(4) -0.1728(3) 0.0385(16) Uani 1 1 d . . .
H33A H 0.4822 -0.2254 -0.1895 0.046 Uiso 1 1 calc R . .
C34 C 0.6418(6) -0.1550(4) -0.1237(3) 0.0344(14) Uani 1 1 d . . .
C35 C 0.6995(6) -0.2209(4) -0.0937(3) 0.0329(14) Uani 1 1 d . . .
C36 C 0.6456(6) -0.3034(4) -0.1057(3) 0.0345(15) Uani 1 1 d . . .
H36A H 0.5676 -0.3224 -0.1393 0.041 Uiso 1 1 calc R . .
C37 C 0.7028(6) -0.3596(4) -0.0698(3) 0.0384(15) Uani 1 1 d . . .
C38 C 0.8180(7) -0.3267(4) -0.0217(4) 0.0447(18) Uani 1 1 d . . .
H38A H 0.8609 -0.3620 0.0052 0.054 Uiso 1 1 calc R . .
C39 C 0.8691(6) -0.2452(4) -0.0129(4) 0.0396(16) Uani 1 1 d . . .
H39A H 0.9477 -0.2252 0.0198 0.048 Uiso 1 1 calc R . .
C40 C 0.3486(7) -0.1187(5) -0.2488(4) 0.053(2) Uani 1 1 d . . .
C41 C 0.3146(9) -0.0386(6) -0.2698(7) 0.103(5) Uani 1 1 d . . .
H41A H 0.3694 -0.0173 -0.2934 0.155 Uiso 1 1 calc R . .
H41B H 0.3204 0.0042 -0.2276 0.155 Uiso 1 1 calc R . .
H41C H 0.2318 -0.0505 -0.3021 0.155 Uiso 1 1 calc R . .
C42 C 0.2639(8) -0.1517(8) -0.2120(6) 0.087(3) Uani 1 1 d . . .
H42A H 0.1807 -0.1617 -0.2435 0.131 Uiso 1 1 calc R . .
H42B H 0.2722 -0.1099 -0.1687 0.131 Uiso 1 1 calc R . .
H42C H 0.2842 -0.2050 -0.1999 0.131 Uiso 1 1 calc R . .
C43 C 0.3359(8) -0.1848(6) -0.3146(4) 0.066(2) Uani 1 1 d . . .
H43A H 0.3900 -0.1642 -0.3389 0.099 Uiso 1 1 calc R . .
H43B H 0.2526 -0.1955 -0.3460 0.099 Uiso 1 1 calc R . .
H43C H 0.3570 -0.2374 -0.3015 0.099 Uiso 1 1 calc R . .
C44 C 0.6438(6) -0.4520(4) -0.0838(4) 0.0423(17) Uani 1 1 d . . .
C45 C 0.6411(8) -0.4968(5) -0.1577(4) 0.058(2) Uani 1 1 d . . .
H45A H 0.7236 -0.4943 -0.1596 0.087 Uiso 1 1 calc R . .
H45B H 0.5953 -0.4687 -0.1928 0.087 Uiso 1 1 calc R . .
H45C H 0.6027 -0.5562 -0.1681 0.087 Uiso 1 1 calc R . .
C46 C 0.5144(9) -0.4582(6) -0.0844(7) 0.079(3) Uani 1 1 d . . .
H46A H 0.5121 -0.4307 -0.0377 0.119 Uiso 1 1 calc R . .
H46B H 0.4772 -0.5180 -0.0960 0.119 Uiso 1 1 calc R . .
H46C H 0.4701 -0.4300 -0.1199 0.119 Uiso 1 1 calc R . .
C47 C 0.7120(8) -0.4977(5) -0.0315(4) 0.060(2) Uani 1 1 d . . .
H47A H 0.7957 -0.4928 -0.0313 0.091 Uiso 1 1 calc R . .
H47B H 0.6749 -0.5576 -0.0448 0.091 Uiso 1 1 calc R . .
H47C H 0.7098 -0.4723 0.0157 0.091 Uiso 1 1 calc R . .
C48 C 0.9695(6) 0.1075(5) 0.1283(4) 0.0420(16) Uani 1 1 d . . .
C49 C 1.0462(7) 0.1799(5) 0.1746(4) 0.055(2) Uani 1 1 d . . .
H49A H 1.0474 0.2328 0.1614 0.066 Uiso 1 1 calc R . .
C50 C 1.1191(8) 0.1741(7) 0.2387(4) 0.065(2) Uani 1 1 d . . .
H50A H 1.1703 0.2236 0.2699 0.078 Uiso 1 1 calc R . .
C51 C 1.1204(8) 0.0971(6) 0.2596(4) 0.060(2) Uani 1 1 d . C .
C52 C 1.0423(8) 0.0280(6) 0.2135(4) 0.058(2) Uani 1 1 d . . .
H52A H 1.0415 -0.0250 0.2267 0.069 Uiso 1 1 calc R . .
C53 C 0.9640(7) 0.0317(5) 0.1483(4) 0.0486(18) Uani 1 1 d . . .
H53A H 0.9085 -0.0169 0.1186 0.058 Uiso 1 1 calc R . .
C54 C 1.2063(10) 0.0910(7) 0.3309(5) 0.078(3) Uani 1 1 d . . .
C55 C 1.264(3) 0.0195(18) 0.3270(14) 0.102(8) Uiso 0.50 1 d P C 1
H55A H 1.3054 0.0189 0.2916 0.153 Uiso 0.50 1 calc PR C 1
H55B H 1.2034 -0.0321 0.3134 0.153 Uiso 0.50 1 calc PR C 1
H55C H 1.3221 0.0221 0.3731 0.153 Uiso 0.50 1 calc PR C 1
C56 C 1.318(2) 0.1740(15) 0.3613(13) 0.088(6) Uiso 0.50 1 d P C 1
H56A H 1.2847 0.2261 0.3705 0.133 Uiso 0.50 1 calc PR C 1
H56B H 1.3590 0.1770 0.3260 0.133 Uiso 0.50 1 calc PR C 1
H56C H 1.3750 0.1678 0.4051 0.133 Uiso 0.50 1 calc PR C 1
C57 C 1.1466(19) 0.1094(14) 0.3860(10) 0.068(5) Uiso 0.50 1 d P C 1
H57A H 1.1302 0.1676 0.3908 0.102 Uiso 0.50 1 calc PR C 1
H57B H 1.1997 0.1031 0.4312 0.102 Uiso 0.50 1 calc PR C 1
H57C H 1.0708 0.0697 0.3723 0.102 Uiso 0.50 1 calc PR C 1
C55A C 1.163(2) -0.0014(15) 0.3493(12) 0.086(6) Uiso 0.50 1 d P C 2
H55D H 1.0789 -0.0055 0.3489 0.129 Uiso 0.50 1 calc PR C 2
H55E H 1.2143 -0.0042 0.3960 0.129 Uiso 0.50 1 calc PR C 2
H55F H 1.1695 -0.0485 0.3136 0.129 Uiso 0.50 1 calc PR C 2
C56A C 1.321(2) 0.0739(18) 0.3235(14) 0.098(7) Uiso 0.50 1 d P C 2
H56D H 1.3547 0.1177 0.3039 0.147 Uiso 0.50 1 calc PR C 2
H56E H 1.3093 0.0183 0.2918 0.147 Uiso 0.50 1 calc PR C 2
H56F H 1.3770 0.0742 0.3699 0.147 Uiso 0.50 1 calc PR C 2
C57A C 1.202(3) 0.157(2) 0.3888(17) 0.124(10) Uiso 0.50 1 d P C 2
H57D H 1.2356 0.2122 0.3840 0.186 Uiso 0.50 1 calc PR C 2
H57E H 1.2489 0.1460 0.4338 0.186 Uiso 0.50 1 calc PR C 2
H57F H 1.1181 0.1565 0.3877 0.186 Uiso 0.50 1 calc PR C 2
C58 C 0.8244(9) 0.2947(6) -0.1213(5) 0.068(3) Uani 1 1 d . . .
C59 C 0.4678(10) -0.1631(8) 0.0453(7) 0.100(4) Uani 1 1 d . . .
H59A H 0.4534 -0.1562 0.0915 0.120 Uiso 1 1 calc R . .
H59B H 0.3957 -0.1525 0.0105 0.120 Uiso 1 1 calc R . .

loop_
_atom_site_aniso_label
_atom_site_aniso_U_11
_atom_site_aniso_U_22
_atom_site_aniso_U_33
_atom_site_aniso_U_23
_atom_site_aniso_U_13
_atom_site_aniso_U_12
Pt1 0.02649(13) 0.02890(14) 0.02290(13) 0.01215(10) 0.00562(9) 0.00638(10)
Pt2 0.02812(14) 0.02775(15) 0.03110(14) 0.01095(10) -0.00295(10) 0.00017(10)
Cl1 0.139(3) 0.107(3) 0.113(3) 0.006(2) 0.064(2) -0.006(2)
Cl2 0.109(3) 0.107(3) 0.266(6) -0.072(3) 0.083(3) -0.013(2)
S1 0.0362(8) 0.0374(9) 0.0297(8) 0.0127(7) 0.0106(7) 0.0147(7)
S2 0.0255(7) 0.0474(10) 0.0308(8) 0.0033(7) 0.0033(6) 0.0053(7)
S3 0.0399(9) 0.0368(9) 0.0433(10) 0.0078(8) 0.0023(8) 0.0091(8)
S4 0.0450(9) 0.0385(10) 0.0405(9) 0.0190(8) 0.0064(8) 0.0056(8)
F1 0.086(4) 0.148(7) 0.175(7) 0.109(6) 0.076(5) 0.034(4)
F2 0.069(4) 0.218(8) 0.058(3) 0.021(4) 0.034(3) 0.059(5)
F3 0.030(2) 0.151(6) 0.067(3) 0.031(3) 0.015(2) 0.010(3)
O1 0.034(2) 0.061(3) 0.037(3) 0.014(2) 0.009(2) 0.023(2)
O2 0.069(3) 0.034(3) 0.045(3) 0.016(2) 0.024(3) 0.020(2)
O3 0.033(2) 0.054(3) 0.033(2) 0.002(2) 0.003(2) 0.001(2)
O4 0.029(2) 0.059(3) 0.038(3) 0.003(2) 0.002(2) 0.011(2)
O5 0.047(3) 0.048(3) 0.063(4) 0.009(3) -0.004(3) 0.010(3)
O6 0.037(3) 0.058(3) 0.051(3) 0.006(3) 0.005(2) 0.010(2)
O7 0.084(4) 0.035(3) 0.059(3) 0.015(3) 0.017(3) 0.019(3)
O8 0.053(3) 0.063(4) 0.078(4) 0.033(3) 0.015(3) 0.002(3)
O9 0.058(3) 0.072(4) 0.044(3) 0.032(3) 0.011(3) 0.011(3)
O10 0.057(3) 0.040(3) 0.046(3) 0.020(2) 0.009(2) 0.012(2)
N1 0.030(3) 0.031(3) 0.025(3) 0.013(2) 0.007(2) 0.007(2)
N2 0.028(3) 0.035(3) 0.028(3) 0.014(2) 0.009(2) 0.010(2)
N3 0.025(2) 0.037(3) 0.021(2) 0.014(2) 0.007(2) 0.007(2)
N4 0.031(3) 0.034(3) 0.034(3) 0.012(2) -0.003(2) 0.000(2)
N5 0.032(3) 0.029(3) 0.034(3) 0.010(2) -0.004(2) 0.000(2)
N6 0.028(3) 0.023(3) 0.041(3) 0.010(2) -0.001(2) -0.002(2)
C1 0.027(3) 0.038(4) 0.036(3) 0.020(3) 0.008(3) 0.005(3)
C2 0.030(3) 0.059(5) 0.044(4) 0.031(4) 0.011(3) 0.016(3)
C3 0.038(4) 0.060(5) 0.052(4) 0.040(4) 0.020(3) 0.017(3)
C4 0.032(3) 0.045(4) 0.048(4) 0.029(3) 0.016(3) 0.012(3)
C5 0.028(3) 0.031(3) 0.031(3) 0.011(3) 0.010(3) 0.003(3)
C6 0.035(3) 0.037(4) 0.024(3) 0.015(3) 0.007(3) 0.013(3)
C7 0.032(3) 0.039(4) 0.036(3) 0.022(3) 0.011(3) 0.009(3)
C8 0.030(3) 0.045(4) 0.036(4) 0.017(3) 0.009(3) 0.007(3)
C9 0.026(3) 0.049(4) 0.040(4) 0.018(3) 0.006(3) 0.009(3)
C10 0.033(3) 0.046(4) 0.030(3) 0.019(3) 0.005(3) 0.009(3)
C11 0.044(4) 0.110(8) 0.091(7) 0.079(6) 0.035(5) 0.039(5)
C15 0.027(3) 0.052(4) 0.049(4) 0.027(3) 0.011(3) 0.008(3)
C16 0.028(3) 0.071(6) 0.054(5) 0.027(4) 0.007(3) 0.001(3)
C17 0.064(6) 0.049(6) 0.176(12) 0.042(7) 0.059(7) 0.011(5)
C18 0.039(4) 0.142(10) 0.051(5) 0.050(6) 0.016(4) 0.017(5)
C19 0.035(3) 0.034(3) 0.027(3) 0.006(3) 0.010(3) 0.014(3)
C20 0.037(4) 0.042(4) 0.036(4) 0.005(3) 0.015(3) -0.001(3)
C21 0.032(3) 0.057(5) 0.034(4) -0.002(3) 0.007(3) 0.002(3)
C22 0.045(4) 0.051(4) 0.027(3) 0.001(3) 0.006(3) 0.019(3)
C23 0.041(4) 0.073(5) 0.029(4) 0.012(3) 0.014(3) 0.017(4)
C24 0.029(3) 0.058(5) 0.037(4) 0.011(3) 0.013(3) 0.014(3)
C25 0.071(5) 0.077(6) 0.023(4) 0.003(4) 0.001(4) 0.028(5)
C26 0.078(6) 0.104(8) 0.029(4) 0.023(5) 0.010(4) 0.008(6)
C27 0.052(5) 0.125(9) 0.037(5) -0.002(5) 0.001(4) 0.019(6)
C28 0.162(12) 0.101(9) 0.046(5) 0.011(5) -0.002(6) 0.085(9)
C29 0.038(4) 0.105(8) 0.060(5) 0.032(5) 0.018(4) 0.029(5)
C30 0.038(4) 0.034(4) 0.046(4) 0.015(3) 0.004(3) 0.001(3)
C31 0.037(4) 0.038(4) 0.045(4) 0.016(3) -0.001(3) 0.009(3)
C32 0.034(4) 0.042(4) 0.037(4) 0.008(3) -0.001(3) 0.001(3)
C33 0.033(3) 0.037(4) 0.035(4) 0.009(3) -0.002(3) -0.001(3)
C34 0.033(3) 0.031(3) 0.032(3) 0.007(3) 0.001(3) 0.001(3)
C35 0.036(3) 0.035(4) 0.023(3) 0.010(3) 0.001(3) 0.001(3)
C36 0.033(3) 0.034(4) 0.027(3) 0.008(3) -0.003(3) 0.000(3)
C37 0.038(4) 0.038(4) 0.031(3) 0.006(3) 0.002(3) 0.000(3)
C38 0.050(4) 0.034(4) 0.036(4) 0.012(3) -0.007(3) -0.001(3)
C39 0.035(3) 0.037(4) 0.038(4) 0.014(3) -0.005(3) 0.005(3)
C40 0.036(4) 0.054(5) 0.053(5) 0.013(4) -0.013(3) 0.009(3)
C41 0.062(6) 0.058(6) 0.134(10) 0.012(6) -0.050(6) 0.019(5)
C42 0.036(5) 0.131(10) 0.079(7) 0.015(7) 0.004(5) -0.003(5)
C43 0.051(5) 0.065(6) 0.056(5) 0.007(4) -0.018(4) 0.006(4)
C44 0.046(4) 0.033(4) 0.041(4) 0.012(3) 0.002(3) -0.001(3)
C45 0.076(6) 0.035(4) 0.047(4) 0.008(3) -0.004(4) 0.006(4)
C46 0.067(6) 0.049(5) 0.132(9) 0.033(6) 0.043(6) 0.001(5)
C47 0.082(6) 0.044(5) 0.038(4) 0.021(4) -0.007(4) -0.008(4)
C48 0.037(4) 0.045(4) 0.043(4) 0.011(3) 0.011(3) 0.002(3)
C49 0.058(5) 0.049(5) 0.045(4) 0.005(4) 0.005(4) -0.001(4)
C50 0.055(5) 0.079(7) 0.043(5) -0.001(4) 0.005(4) -0.006(5)
C51 0.064(5) 0.080(6) 0.037(4) 0.006(4) 0.015(4) 0.025(5)
C52 0.075(6) 0.065(6) 0.039(4) 0.019(4) 0.017(4) 0.026(5)
C53 0.058(5) 0.039(4) 0.050(4) 0.013(3) 0.017(4) 0.006(4)
C54 0.091(7) 0.101(8) 0.038(5) 0.008(5) 0.010(5) 0.043(6)
C58 0.068(6) 0.060(6) 0.061(6) 0.029(4) -0.015(5) 0.018(5)
C59 0.074(7) 0.110(10) 0.110(9) 0.013(8) 0.019(7) 0.047(7)

loop_
_atom_type_symbol
_atom_type_description
_atom_type_scat_dispersion_real
_atom_type_scat_dispersion_imag
_atom_type_scat_source
C C 0.0033 0.0016 'International Tables Vol C Tables 4.2.6.8 and 6.1.1.4'
H H 0.0000 0.0000 'International Tables Vol C Tables 4.2.6.8 and 6.1.1.4'
N N 0.0061 0.0033 'International Tables Vol C Tables 4.2.6.8 and 6.1.1.4'
O O 0.0106 0.0060 'International Tables Vol C Tables 4.2.6.8 and 6.1.1.4'
S S 0.1246 0.1234 'International Tables Vol C Tables 4.2.6.8 and 6.1.1.4'
Pt Pt -1.7033 8.3905 'International Tables Vol C Tables 4.2.6.8 and 6.1.1.4'
F F 0.0171 0.0103 'International Tables Vol C Tables 4.2.6.8 and 6.1.1.4'
Cl Cl 0.1484 0.1585 'International Tables Vol C Tables 4.2.6.8 and 6.1.1.4'

loop_
_geom_angle_atom_site_label_1
_geom_angle_atom_site_label_2
_geom_angle_atom_site_label_3
_geom_angle
_geom_angle_site_symmetry_1
_geom_angle_site_symmetry_3
N2 Pt1 N1 79.64(19) . .
N2 Pt1 N3 173.2(2) . .
N1 Pt1 N3 99.92(19) . .
N2 Pt1 N3 102.42(19) . 2_766
N1 Pt1 N3 171.5(2) . 2_766
N3 Pt1 N3 79.0(2) . 2_766
N2 Pt1 Pt1 141.26(14) . 2_766
N1 Pt1 Pt1 139.08(14) . 2_766
N3 Pt1 Pt1 39.78(13) . 2_766
N3 Pt1 Pt1 39.24(13) 2_766 2_766
N4 Pt2 N5 79.6(2) . .
N4 Pt2 N6 101.1(2) . .
N5 Pt2 N6 174.0(2) . .
N4 Pt2 N6 169.9(2) . 2_755
N5 Pt2 N6 102.3(2) . 2_755
N6 Pt2 N6 78.0(2) . 2_755
N4 Pt2 Pt2 139.40(15) . 2_755
N5 Pt2 Pt2 140.87(15) . 2_755
N6 Pt2 Pt2 39.16(14) . 2_755
N6 Pt2 Pt2 38.88(14) 2_755 2_755
O1 S1 O2 118.7(3) . .
O1 S1 N3 106.8(3) . .
O2 S1 N3 108.5(3) . .
O1 S1 C19 109.5(3) . .
O2 S1 C19 108.1(3) . .
N3 S1 C19 104.2(3) . .
O5 S2 O3 115.6(3) . .
O5 S2 O4 115.7(3) . .
O3 S2 O4 113.7(3) . .
O5 S2 C29 104.3(4) . .
O3 S2 C29 103.1(4) . .
O4 S2 C29 102.0(3) . .
O7 S3 O6 118.5(4) . .
O7 S3 N6 107.2(3) . .
O6 S3 N6 108.6(3) . .
O7 S3 C48 108.2(3) . .
O6 S3 C48 109.1(3) . .
N6 S3 C48 104.5(3) . .
O9 S4 O10 114.7(3) . .
O9 S4 O8 115.2(4) . .
O10 S4 O8 115.1(3) . .
O9 S4 C58 102.7(4) . .
O10 S4 C58 103.1(3) . .
O8 S4 C58 103.5(4) . .
C5 N1 C1 119.1(5) . .
C5 N1 Pt1 116.6(4) . .
C1 N1 Pt1 123.9(4) . .
C10 N2 C6 117.8(5) . .
C10 N2 Pt1 126.1(4) . .
C6 N2 Pt1 116.0(4) . .
S1 N3 Pt1 113.1(3) . .
S1 N3 Pt1 113.8(2) . 2_766
Pt1 N3 Pt1 101.0(2) . 2_766
S1 N3 H3 103(4) . .
Pt1 N3 H3 108(4) . .
Pt1 N3 H3 118(4) 2_766 .
C30 N4 C34 119.0(5) . .
C30 N4 Pt2 124.7(4) . .
C34 N4 Pt2 115.5(4) . .
C39 N5 C35 117.9(5) . .
C39 N5 Pt2 126.0(4) . .
C35 N5 Pt2 116.0(4) . .
S3 N6 Pt2 112.1(3) . .
S3 N6 Pt2 109.1(3) . 2_755
Pt2 N6 Pt2 102.0(2) . 2_755
S3 N6 H6 101(4) . .
Pt2 N6 H6 120(4) . .
Pt2 N6 H6 113(4) 2_755 .
N1 C1 C2 121.4(6) . .
N1 C1 H1A 119.3 . .
C2 C1 H1A 119.3 . .
C3 C2 C1 120.9(6) . .
C3 C2 H2A 119.6 . .
C1 C2 H2A 119.6 . .
C2 C3 C4 116.7(6) . .
C2 C3 C11 121.5(6) . .
C4 C3 C11 121.8(6) . .
C5 C4 C3 120.2(6) . .
C5 C4 H4A 119.9 . .
C3 C4 H4A 119.9 . .
N1 C5 C4 121.6(6) . .
N1 C5 C6 114.4(5) . .
C4 C5 C6 123.9(5) . .
N2 C6 C7 121.9(6) . .
N2 C6 C5 113.1(5) . .
C7 C6 C5 124.9(5) . .
C6 C7 C8 120.4(6) . .
C6 C7 H7A 119.8 . .
C8 C7 H7A 119.8 . .
C9 C8 C7 115.9(6) . .
C9 C8 C15 123.9(6) . .
C7 C8 C15 120.2(6) . .
C10 C9 C8 121.0(6) . .
C10 C9 H9A 119.5 . .
C8 C9 H9A 119.5 . .
N2 C10 C9 123.0(6) . .
N2 C10 H10A 118.5 . .
C9 C10 H10A 118.5 . .
C13A C11 C14A 123.3(18) . .
C13A C11 C12 136.3(18) . .
C14A C11 C12 36.4(10) . .
C13A C11 C13 40.6(15) . .
C14A C11 C13 130.0(11) . .
C12 C11 C13 113.0(12) . .
C13A C11 C3 111.7(17) . .
C14A C11 C3 116.0(10) . .
C12 C11 C3 111.2(11) . .
C13 C11 C3 112.6(8) . .
C13A C11 C14 61.5(17) . .
C14A C11 C14 78.3(12) . .
C12 C11 C14 113.9(13) . .
C13 C11 C14 101.0(11) . .
C3 C11 C14 104.4(10) . .
C13A C11 C12A 99.9(19) . .
C14A C11 C12A 95.1(14) . .
C12 C11 C12A 60.9(13) . .
C13 C11 C12A 60.2(11) . .
C3 C11 C12A 105.7(12) . .
C14 C11 C12A 149.1(13) . .
C11 C12 H12A 109.5 . .
C11 C12 H12B 109.5 . .
C11 C12 H12C 109.5 . .
C11 C13 H13A 109.5 . .
C11 C13 H13B 109.5 . .
C11 C13 H13C 109.5 . .
C11 C14 H14A 109.5 . .
C11 C14 H14B 109.5 . .
C11 C14 H14C 109.5 . .
C11 C12A H12D 109.5 . .
C11 C12A H12E 109.5 . .
H12D C12A H12E 109.5 . .
C11 C12A H12F 109.5 . .
H12D C12A H12F 109.5 . .
H12E C12A H12F 109.5 . .
C11 C13A H13D 109.5 . .
C11 C13A H13E 109.5 . .
H13D C13A H13E 109.5 . .
C11 C13A H13F 109.5 . .
H13D C13A H13F 109.5 . .
H13E C13A H13F 109.5 . .
C11 C14A H14D 109.5 . .
C11 C14A H14E 109.5 . .
H14D C14A H14E 109.5 . .
C11 C14A H14F 109.5 . .
H14D C14A H14F 109.5 . .
H14E C14A H14F 109.5 . .
C8 C15 C17 108.6(6) . .
C8 C15 C16 111.7(6) . .
C17 C15 C16 111.1(7) . .
C8 C15 C18 107.7(6) . .
C17 C15 C18 109.7(8) . .
C16 C15 C18 107.9(6) . .
C15 C16 H16A 109.5 . .
C15 C16 H16B 109.5 . .
H16A C16 H16B 109.5 . .
C15 C16 H16C 109.5 . .
H16A C16 H16C 109.5 . .
H16B C16 H16C 109.5 . .
C15 C17 H17A 109.5 . .
C15 C17 H17B 109.5 . .
H17A C17 H17B 109.5 . .
C15 C17 H17C 109.5 . .
H17A C17 H17C 109.5 . .
H17B C17 H17C 109.5 . .
C15 C18 H18A 109.5 . .
C15 C18 H18B 109.5 . .
H18A C18 H18B 109.5 . .
C15 C18 H18C 109.5 . .
H18A C18 H18C 109.5 . .
H18B C18 H18C 109.5 . .
C20 C19 C24 120.6(6) . .
C20 C19 S1 121.0(5) . .
C24 C19 S1 118.3(5) . .
C21 C20 C19 119.2(6) . .
C21 C20 H20A 120.4 . .
C19 C20 H20A 120.4 . .
C20 C21 C22 122.3(6) . .
C20 C21 H21A 118.8 . .
C22 C21 H21A 118.8 . .
C21 C22 C23 117.9(6) . .
C21 C22 C25 121.3(7) . .
C23 C22 C25 120.6(7) . .
C24 C23 C22 120.6(7) . .
C24 C23 H23A 119.7 . .
C22 C23 H23A 119.7 . .
C23 C24 C19 119.2(6) . .
C23 C24 H24A 120.4 . .
C19 C24 H24A 120.4 . .
C26 C25 C28 110.0(9) . .
C26 C25 C27 109.0(7) . .
C28 C25 C27 108.0(9) . .
C26 C25 C22 112.3(7) . .
C28 C25 C22 106.7(6) . .
C27 C25 C22 110.6(8) . .
C25 C26 H26A 109.5 . .
C25 C26 H26B 109.5 . .
H26A C26 H26B 109.5 . .
C25 C26 H26C 109.5 . .
H26A C26 H26C 109.5 . .
H26B C26 H26C 109.5 . .
C25 C27 H27A 109.5 . .
C25 C27 H27B 109.5 . .
H27A C27 H27B 109.5 . .
C25 C27 H27C 109.5 . .
H27A C27 H27C 109.5 . .
H27B C27 H27C 109.5 . .
C25 C28 H28A 109.5 . .
C25 C28 H28B 109.5 . .
H28A C28 H28B 109.5 . .
C25 C28 H28C 109.5 . .
H28A C28 H28C 109.5 . .
H28B C28 H28C 109.5 . .
F1 C29 F2 106.6(8) . .
F1 C29 F3 106.6(9) . .
F2 C29 F3 109.0(7) . .
F1 C29 S2 111.8(6) . .
F2 C29 S2 111.1(7) . .
F3 C29 S2 111.5(6) . .
N4 C30 C31 121.4(6) . .
N4 C30 H30A 119.3 . .
C31 C30 H30A 119.3 . .
C32 C31 C30 121.4(6) . .
C32 C31 H31A 119.3 . .
C30 C31 H31A 119.3 . .
C31 C32 C33 116.4(6) . .
C31 C32 C40 123.0(7) . .
C33 C32 C40 120.6(6) . .
C32 C33 C34 120.8(6) . .
C32 C33 H33A 119.6 . .
C34 C33 H33A 119.6 . .
N4 C34 C33 120.9(6) . .
N4 C34 C35 114.9(5) . .
C33 C34 C35 124.2(6) . .
N5 C35 C36 121.4(6) . .
N5 C35 C34 113.5(5) . .
C36 C35 C34 125.0(6) . .
C35 C36 C37 121.2(6) . .
C35 C36 H36A 119.4 . .
C37 C36 H36A 119.4 . .
C36 C37 C38 115.8(6) . .
C36 C37 C44 121.4(6) . .
C38 C37 C44 122.8(6) . .
C39 C38 C37 120.9(6) . .
C39 C38 H38A 119.5 . .
C37 C38 H38A 119.5 . .
N5 C39 C38 122.7(6) . .
N5 C39 H39A 118.6 . .
C38 C39 H39A 118.6 . .
C41 C40 C43 108.9(8) . .
C41 C40 C42 109.6(9) . .
C43 C40 C42 108.6(8) . .
C41 C40 C32 111.5(7) . .
C43 C40 C32 110.3(7) . .
C42 C40 C32 107.9(7) . .
C40 C41 H41A 109.5 . .
C40 C41 H41B 109.5 . .
H41A C41 H41B 109.5 . .
C40 C41 H41C 109.5 . .
H41A C41 H41C 109.5 . .
H41B C41 H41C 109.5 . .
C40 C42 H42A 109.5 . .
C40 C42 H42B 109.5 . .
H42A C42 H42B 109.5 . .
C40 C42 H42C 109.5 . .
H42A C42 H42C 109.5 . .
H42B C42 H42C 109.5 . .
C40 C43 H43A 109.5 . .
C40 C43 H43B 109.5 . .
H43A C43 H43B 109.5 . .
C40 C43 H43C 109.5 . .
H43A C43 H43C 109.5 . .
H43B C43 H43C 109.5 . .
C47 C44 C46 110.2(7) . .
C47 C44 C37 112.3(6) . .
C46 C44 C37 110.9(6) . .
C47 C44 C45 108.3(7) . .
C46 C44 C45 106.8(7) . .
C37 C44 C45 108.0(6) . .
C44 C45 H45A 109.5 . .
C44 C45 H45B 109.5 . .
H45A C45 H45B 109.5 . .
C44 C45 H45C 109.5 . .
H45A C45 H45C 109.5 . .
H45B C45 H45C 109.5 . .
C44 C46 H46A 109.5 . .
C44 C46 H46B 109.5 . .
H46A C46 H46B 109.5 . .
C44 C46 H46C 109.5 . .
H46A C46 H46C 109.5 . .
H46B C46 H46C 109.5 . .
C44 C47 H47A 109.5 . .
C44 C47 H47B 109.5 . .
H47A C47 H47B 109.5 . .
C44 C47 H47C 109.5 . .
H47A C47 H47C 109.5 . .
H47B C47 H47C 109.5 . .
C53 C48 C49 120.2(7) . .
C53 C48 S3 120.9(6) . .
C49 C48 S3 118.8(6) . .
C50 C49 C48 119.8(8) . .
C50 C49 H49A 120.1 . .
C48 C49 H49A 120.1 . .
C49 C50 C51 121.6(8) . .
C49 C50 H50A 119.2 . .
C51 C50 H50A 119.2 . .
C52 C51 C50 117.0(8) . .
C52 C51 C54 122.0(9) . .
C50 C51 C54 121.0(9) . .
C51 C52 C53 123.1(8) . .
C51 C52 H52A 118.4 . .
C53 C52 H52A 118.4 . .
C48 C53 C52 118.1(8) . .
C48 C53 H53A 120.9 . .
C52 C53 H53A 120.9 . .
C55 C54 C56A 44.4(13) . .
C55 C54 C57A 133.9(18) . .
C56A C54 C57A 120.6(19) . .
C55 C54 C57 118.8(16) . .
C56A C54 C57 140.5(15) . .
C57A C54 C57 37.1(13) . .
C55 C54 C51 113.7(13) . .
C56A C54 C51 110.3(12) . .
C57A C54 C51 112.1(15) . .
C57 C54 C51 109.1(11) . .
C55 C54 C56 105.1(16) . .
C56A C54 C56 64.7(14) . .
C57A C54 C56 62.8(16) . .
C57 C54 C56 98.8(13) . .
C51 C54 C56 109.9(11) . .
C55 C54 C55A 53.9(14) . .
C56A C54 C55A 97.5(15) . .
C57A C54 C55A 105.7(17) . .
C57 C54 C55A 72.2(13) . .
C51 C54 C55A 109.1(11) . .
C56 C54 C55A 140.7(13) . .
C54 C55 H55A 109.5 . .
C54 C55 H55B 109.5 . .
C54 C55 H55C 109.5 . .
C54 C56 H56A 109.5 . .
C54 C56 H56B 109.5 . .
C54 C56 H56C 109.5 . .
C54 C57 H57A 109.5 . .
C54 C57 H57B 109.5 . .
C54 C57 H57C 109.5 . .
C54 C55A H55D 109.5 . .
C54 C55A H55E 109.5 . .
H55D C55A H55E 109.5 . .
C54 C55A H55F 109.5 . .
H55D C55A H55F 109.5 . .
H55E C55A H55F 109.5 . .
C54 C56A H56D 109.5 . .
C54 C56A H56E 109.5 . .
H56D C56A H56E 109.5 . .
C54 C56A H56F 109.5 . .
H56D C56A H56F 109.5 . .
H56E C56A H56F 109.5 . .
C54 C57A H57D 109.5 . .
C54 C57A H57E 109.5 . .
H57D C57A H57E 109.5 . .
C54 C57A H57F 109.5 . .
H57D C57A H57F 109.5 . .
H57E C57A H57F 109.5 . .
F4A C58 F5 72.3(10) . .
F4A C58 F6A 102.4(11) . .
F5 C58 F6A 119.0(10) . .
F4A C58 F6 122.0(11) . .
F5 C58 F6 106.3(10) . .
F6A C58 F6 25.8(5) . .
F4A C58 F4 27.2(7) . .
F5 C58 F4 99.5(10) . .
F6A C58 F4 90.0(9) . .
F6 C58 F4 115.1(9) . .
F4A C58 F5A 98.6(10) . .
F5 C58 F5A 26.4(6) . .
F6A C58 F5A 112.2(9) . .
F6 C58 F5A 91.2(8) . .
F4 C58 F5A 125.9(9) . .
F4A C58 S4 121.8(9) . .
F5 C58 S4 119.1(9) . .
F6A C58 S4 114.5(7) . .
F6 C58 S4 109.2(7) . .
F4 C58 S4 107.6(7) . .
F5A C58 S4 106.4(7) . .
Cl2 C59 Cl1 110.0(6) . .
Cl2 C59 H59A 109.7 . .
Cl1 C59 H59A 109.7 . .
Cl2 C59 H59B 109.7 . .
Cl1 C59 H59B 109.7 . .
H59A C59 H59B 108.2 . .

loop_
_geom_bond_atom_site_label_1
_geom_bond_atom_site_label_2
_geom_bond_distance
_geom_bond_site_symmetry_2
Pt1 N2 2.009(5) .
Pt1 N1 2.013(5) .
Pt1 N3 2.058(5) .
Pt1 N3 2.082(5) 2_766
Pt1 Pt1 3.1940(10) 2_766
Pt2 N4 2.015(5) .
Pt2 N5 2.018(5) .
Pt2 N6 2.065(5) .
Pt2 N6 2.077(5) 2_755
Pt2 Pt2 3.2181(13) 2_755
Cl1 C59 1.779(13) .
Cl2 C59 1.692(12) .
S1 O1 1.430(5) .
S1 O2 1.431(5) .
S1 N3 1.717(5) .
S1 C19 1.757(6) .
S2 O5 1.425(6) .
S2 O3 1.428(5) .
S2 O4 1.446(5) .
S2 C29 1.812(9) .
S3 O7 1.435(5) .
S3 O6 1.444(5) .
S3 N6 1.705(6) .
S3 C48 1.754(7) .
S4 O9 1.422(5) .
S4 O10 1.440(5) .
S4 O8 1.441(6) .
S4 C58 1.786(10) .
F1 C29 1.322(12) .
F2 C29 1.325(11) .
F3 C29 1.337(9) .
F4 C58 1.471(15) .
F5 C58 1.199(13) .
F6 C58 1.356(13) .
F4A C58 1.180(15) .
F5A C58 1.492(14) .
F6A C58 1.349(13) .
N1 C5 1.333(8) .
N1 C1 1.342(8) .
N2 C10 1.341(8) .
N2 C6 1.370(7) .
N3 Pt1 2.082(5) 2_766
N3 H3 0.920(2) .
N4 C30 1.334(9) .
N4 C34 1.357(8) .
N5 C39 1.335(8) .
N5 C35 1.366(8) .
N6 Pt2 2.077(5) 2_755
N6 H6 0.920(2) .
C1 C2 1.382(9) .
C1 H1A 0.9500 .
C2 C3 1.379(9) .
C2 H2A 0.9500 .
C3 C4 1.391(9) .
C3 C11 1.542(10) .
C4 C5 1.390(9) .
C4 H4A 0.9500 .
C5 C6 1.483(8) .
C6 C7 1.375(9) .
C7 C8 1.411(9) .
C7 H7A 0.9500 .
C8 C9 1.404(9) .
C8 C15 1.511(9) .
C9 C10 1.359(9) .
C9 H9A 0.9500 .
C10 H10A 0.9500 .
C11 C13A 1.34(3) .
C11 C14A 1.41(2) .
C11 C12 1.51(2) .
C11 C13 1.540(16) .
C11 C14 1.66(2) .
C11 C12A 1.67(3) .
C12 H12A 0.9800 .
C12 H12B 0.9800 .
C12 H12C 0.9800 .
C13 H13A 0.9800 .
C13 H13B 0.9800 .
C13 H13C 0.9800 .
C14 H14A 0.9800 .
C14 H14B 0.9800 .
C14 H14C 0.9800 .
C12A H12D 0.9800 .
C12A H12E 0.9800 .
C12A H12F 0.9800 .
C13A H13D 0.9800 .
C13A H13E 0.9800 .
C13A H13F 0.9800 .
C14A H14D 0.9800 .
C14A H14E 0.9800 .
C14A H14F 0.9800 .
C15 C17 1.511(12) .
C15 C16 1.537(9) .
C15 C18 1.543(11) .
C16 H16A 0.9800 .
C16 H16B 0.9800 .
C16 H16C 0.9800 .
C17 H17A 0.9800 .
C17 H17B 0.9800 .
C17 H17C 0.9800 .
C18 H18A 0.9800 .
C18 H18B 0.9800 .
C18 H18C 0.9800 .
C19 C20 1.376(9) .
C19 C24 1.398(9) .
C20 C21 1.375(10) .
C20 H20A 0.9500 .
C21 C22 1.386(10) .
C21 H21A 0.9500 .
C22 C23 1.401(10) .
C22 C25 1.547(10) .
C23 C24 1.391(9) .
C23 H23A 0.9500 .
C24 H24A 0.9500 .
C25 C26 1.506(12) .
C25 C28 1.534(13) .
C25 C27 1.542(13) .
C26 H26A 0.9800 .
C26 H26B 0.9800 .
C26 H26C 0.9800 .
C27 H27A 0.9800 .
C27 H27B 0.9800 .
C27 H27C 0.9800 .
C28 H28A 0.9800 .
C28 H28B 0.9800 .
C28 H28C 0.9800 .
C30 C31 1.391(9) .
C30 H30A 0.9500 .
C31 C32 1.377(10) .
C31 H31A 0.9500 .
C32 C33 1.389(10) .
C32 C40 1.534(9) .
C33 C34 1.393(9) .
C33 H33A 0.9500 .
C34 C35 1.466(9) .
C35 C36 1.369(9) .
C36 C37 1.386(9) .
C36 H36A 0.9500 .
C37 C38 1.403(9) .
C37 C44 1.528(9) .
C38 C39 1.355(9) .
C38 H38A 0.9500 .
C39 H39A 0.9500 .
C40 C41 1.506(12) .
C40 C43 1.511(12) .
C40 C42 1.521(13) .
C41 H41A 0.9800 .
C41 H41B 0.9800 .
C41 H41C 0.9800 .
C42 H42A 0.9800 .
C42 H42B 0.9800 .
C42 H42C 0.9800 .
C43 H43A 0.9800 .
C43 H43B 0.9800 .
C43 H43C 0.9800 .
C44 C47 1.501(10) .
C44 C46 1.513(12) .
C44 C45 1.533(11) .
C45 H45A 0.9800 .
C45 H45B 0.9800 .
C45 H45C 0.9800 .
C46 H46A 0.9800 .
C46 H46B 0.9800 .
C46 H46C 0.9800 .
C47 H47A 0.9800 .
C47 H47B 0.9800 .
C47 H47C 0.9800 .
C48 C53 1.372(10) .
C48 C49 1.400(10) .
C49 C50 1.362(12) .
C49 H49A 0.9500 .
C50 C51 1.398(13) .
C50 H50A 0.9500 .
C51 C52 1.371(13) .
C51 C54 1.535(12) .
C52 C53 1.394(11) .
C52 H52A 0.9500 .
C53 H53A 0.9500 .
C54 C55 1.41(3) .
C54 C56A 1.45(3) .
C54 C57A 1.46(3) .
C54 C57 1.49(2) .
C54 C56 1.67(3) .
C54 C55A 1.68(2) .
C55 H55A 0.9800 .
C55 H55B 0.9800 .
C55 H55C 0.9800 .
C56 H56A 0.9800 .
C56 H56B 0.9800 .
C56 H56C 0.9800 .
C57 H57A 0.9800 .
C57 H57B 0.9800 .
C57 H57C 0.9800 .
C55A H55D 0.9800 .
C55A H55E 0.9800 .
C55A H55F 0.9800 .
C56A H56D 0.9800 .
C56A H56E 0.9800 .
C56A H56F 0.9800 .
C57A H57D 0.9800 .
C57A H57E 0.9800 .
C57A H57F 0.9800 .
C59 H59A 0.9900 .
C59 H59B 0.9900 .

loop_
_geom_torsion_atom_site_label_1
_geom_torsion_atom_site_label_2
_geom_torsion_atom_site_label_3
_geom_torsion_atom_site_label_4
_geom_torsion
_geom_torsion_site_symmetry_1
_geom_torsion_site_symmetry_4
N2 Pt1 N1 C5 -3.6(4) . .
N3 Pt1 N1 C5 -176.7(4) . .
N3 Pt1 N1 C5 101.2(13) 2_766 .
Pt1 Pt1 N1 C5 174.9(3) 2_766 .
N2 Pt1 N1 C1 -175.9(5) . .
N3 Pt1 N1 C1 11.0(5) . .
N3 Pt1 N1 C1 -71.1(14) 2_766 .
Pt1 Pt1 N1 C1 2.6(6) 2_766 .
N1 Pt1 N2 C10 -174.2(6) . .
N3 Pt1 N2 C10 -87.3(16) . .
N3 Pt1 N2 C10 14.2(6) 2_766 .
Pt1 Pt1 N2 C10 7.3(7) 2_766 .
N1 Pt1 N2 C6 1.0(4) . .
N3 Pt1 N2 C6 87.9(16) . .
N3 Pt1 N2 C6 -170.6(4) 2_766 .
Pt1 Pt1 N2 C6 -177.5(3) 2_766 .
O1 S1 N3 Pt1 -149.1(3) . .
O2 S1 N3 Pt1 -20.1(4) . .
C19 S1 N3 Pt1 95.0(3) . .
O1 S1 N3 Pt1 96.4(3) . 2_766
O2 S1 N3 Pt1 -134.6(3) . 2_766
C19 S1 N3 Pt1 -19.5(4) . 2_766
N2 Pt1 N3 S1 -19.1(17) . .
N1 Pt1 N3 S1 66.5(3) . .
N3 Pt1 N3 S1 -122.0(3) 2_766 .
Pt1 Pt1 N3 S1 -122.0(3) 2_766 .
N2 Pt1 N3 Pt1 102.9(15) . 2_766
N1 Pt1 N3 Pt1 -171.4(2) . 2_766
N3 Pt1 N3 Pt1 0.0 2_766 2_766
N5 Pt2 N4 C30 -177.0(6) . .
N6 Pt2 N4 C30 9.0(6) . .
N6 Pt2 N4 C30 -75.2(14) 2_755 .
Pt2 Pt2 N4 C30 -0.9(7) 2_755 .
N5 Pt2 N4 C34 -6.7(5) . .
N6 Pt2 N4 C34 179.3(5) . .
N6 Pt2 N4 C34 95.1(12) 2_755 .
Pt2 Pt2 N4 C34 169.4(4) 2_755 .
N4 Pt2 N5 C39 -170.5(6) . .
N6 Pt2 N5 C39 -73(2) . .
N6 Pt2 N5 C39 19.7(6) 2_755 .
Pt2 Pt2 N5 C39 13.6(7) 2_755 .
N4 Pt2 N5 C35 4.7(5) . .
N6 Pt2 N5 C35 102.1(19) . .
N6 Pt2 N5 C35 -165.2(5) 2_755 .
Pt2 Pt2 N5 C35 -171.3(3) 2_755 .
O7 S3 N6 Pt2 -163.4(3) . .
O6 S3 N6 Pt2 -34.4(4) . .
C48 S3 N6 Pt2 81.9(3) . .
O7 S3 N6 Pt2 84.4(4) . 2_755
O6 S3 N6 Pt2 -146.5(3) . 2_755
C48 S3 N6 Pt2 -30.3(4) . 2_755
N4 Pt2 N6 S3 73.7(3) . .
N5 Pt2 N6 S3 -23(2) . .
N6 Pt2 N6 S3 -116.6(4) 2_755 .
Pt2 Pt2 N6 S3 -116.6(4) 2_755 .
N4 Pt2 N6 Pt2 -169.7(2) . 2_755
N5 Pt2 N6 Pt2 94.0(19) . 2_755
N6 Pt2 N6 Pt2 0.0 2_755 2_755
C5 N1 C1 C2 1.2(10) . .
Pt1 N1 C1 C2 173.3(5) . .
N1 C1 C2 C3 0.9(11) . .
C1 C2 C3 C4 -1.6(12) . .
C1 C2 C3 C11 -179.7(8) . .
C2 C3 C4 C5 0.3(11) . .
C11 C3 C4 C5 178.4(8) . .
C1 N1 C5 C4 -2.5(9) . .
Pt1 N1 C5 C4 -175.2(5) . .
C1 N1 C5 C6 178.0(6) . .
Pt1 N1 C5 C6 5.3(7) . .
C3 C4 C5 N1 1.8(11) . .
C3 C4 C5 C6 -178.8(7) . .
C10 N2 C6 C7 -2.1(9) . .
Pt1 N2 C6 C7 -177.7(5) . .
C10 N2 C6 C5 177.0(6) . .
Pt1 N2 C6 C5 1.4(7) . .
N1 C5 C6 N2 -4.4(8) . .
C4 C5 C6 N2 176.2(6) . .
N1 C5 C6 C7 174.7(6) . .
C4 C5 C6 C7 -4.7(11) . .
N2 C6 C7 C8 1.7(10) . .
C5 C6 C7 C8 -177.3(6) . .
C6 C7 C8 C9 -0.9(10) . .
C6 C7 C8 C15 179.9(7) . .
C7 C8 C9 C10 0.5(10) . .
C15 C8 C9 C10 179.8(7) . .
C6 N2 C10 C9 1.7(10) . .
Pt1 N2 C10 C9 176.9(5) . .
C8 C9 C10 N2 -1.0(11) . .
C2 C3 C11 C13A -64(2) . .
C4 C3 C11 C13A 117.8(19) . .
C2 C3 C11 C14A 147.4(12) . .
C4 C3 C11 C14A -30.6(17) . .
C2 C3 C11 C12 107.9(13) . .
C4 C3 C11 C12 -70.2(15) . .
C2 C3 C11 C13 -20.2(14) . .
C4 C3 C11 C13 161.8(9) . .
C2 C3 C11 C14 -128.9(11) . .
C4 C3 C11 C14 53.1(13) . .
C2 C3 C11 C12A 43.5(15) . .
C4 C3 C11 C12A -134.5(12) . .
C9 C8 C15 C17 124.2(9) . .
C7 C8 C15 C17 -56.6(10) . .
C9 C8 C15 C16 1.2(10) . .
C7 C8 C15 C16 -179.5(7) . .
C9 C8 C15 C18 -117.0(8) . .
C7 C8 C15 C18 62.2(9) . .
O1 S1 C19 C20 176.4(5) . .
O2 S1 C19 C20 45.7(6) . .
N3 S1 C19 C20 -69.6(6) . .
O1 S1 C19 C24 -5.8(6) . .
O2 S1 C19 C24 -136.5(5) . .
N3 S1 C19 C24 108.2(5) . .
C24 C19 C20 C21 -2.6(10) . .
S1 C19 C20 C21 175.1(6) . .
C19 C20 C21 C22 1.4(11) . .
C20 C21 C22 C23 0.9(11) . .
C20 C21 C22 C25 -174.1(7) . .
C21 C22 C23 C24 -2.1(11) . .
C25 C22 C23 C24 173.0(7) . .
C22 C23 C24 C19 0.9(11) . .
C20 C19 C24 C23 1.5(11) . .
S1 C19 C24 C23 -176.4(6) . .
C21 C22 C25 C26 -160.0(8) . .
C23 C22 C25 C26 25.1(11) . .
C21 C22 C25 C28 79.4(11) . .
C23 C22 C25 C28 -95.5(10) . .
C21 C22 C25 C27 -37.9(10) . .
C23 C22 C25 C27 147.2(8) . .
O5 S2 C29 F1 174.0(7) . .
O3 S2 C29 F1 -64.9(8) . .
O4 S2 C29 F1 53.2(8) . .
O5 S2 C29 F2 55.0(7) . .
O3 S2 C29 F2 176.1(6) . .
O4 S2 C29 F2 -65.8(7) . .
O5 S2 C29 F3 -66.8(8) . .
O3 S2 C29 F3 54.3(8) . .
O4 S2 C29 F3 172.4(7) . .
C34 N4 C30 C31 2.9(11) . .
Pt2 N4 C30 C31 172.9(5) . .
N4 C30 C31 C32 0.1(12) . .
C30 C31 C32 C33 -2.8(11) . .
C30 C31 C32 C40 176.5(7) . .
C31 C32 C33 C34 2.5(11) . .
C40 C32 C33 C34 -176.8(7) . .
C30 N4 C34 C33 -3.1(10) . .
Pt2 N4 C34 C33 -174.0(5) . .
C30 N4 C34 C35 178.5(6) . .
Pt2 N4 C34 C35 7.6(8) . .
C32 C33 C34 N4 0.4(11) . .
C32 C33 C34 C35 178.6(7) . .
C39 N5 C35 C36 -3.4(10) . .
Pt2 N5 C35 C36 -179.0(5) . .
C39 N5 C35 C34 173.5(6) . .
Pt2 N5 C35 C34 -2.1(7) . .
N4 C34 C35 N5 -3.6(9) . .
C33 C34 C35 N5 178.1(6) . .
N4 C34 C35 C36 173.2(6) . .
C33 C34 C35 C36 -5.2(11) . .
N5 C35 C36 C37 2.8(10) . .
C34 C35 C36 C37 -173.7(7) . .
C35 C36 C37 C38 -0.4(10) . .
C35 C36 C37 C44 -179.1(6) . .
C36 C37 C38 C39 -1.4(11) . .
C44 C37 C38 C39 177.3(7) . .
C35 N5 C39 C38 1.6(11) . .
Pt2 N5 C39 C38 176.7(6) . .
C37 C38 C39 N5 0.8(12) . .
C31 C32 C40 C41 1.8(12) . .
C33 C32 C40 C41 -178.9(9) . .
C31 C32 C40 C43 122.9(8) . .
C33 C32 C40 C43 -57.8(10) . .
C31 C32 C40 C42 -118.6(9) . .
C33 C32 C40 C42 60.7(10) . .
C36 C37 C44 C47 -170.8(7) . .
C38 C37 C44 C47 10.5(11) . .
C36 C37 C44 C46 -47.0(10) . .
C38 C37 C44 C46 134.4(8) . .
C36 C37 C44 C45 69.7(9) . .
C38 C37 C44 C45 -108.9(8) . .
O7 S3 C48 C53 176.2(6) . .
O6 S3 C48 C53 46.1(7) . .
N6 S3 C48 C53 -69.9(7) . .
O7 S3 C48 C49 -3.1(7) . .
O6 S3 C48 C49 -133.2(6) . .
N6 S3 C48 C49 110.9(6) . .
C53 C48 C49 C50 2.6(12) . .
S3 C48 C49 C50 -178.1(7) . .
C48 C49 C50 C51 0.6(14) . .
C49 C50 C51 C52 -1.9(14) . .
C49 C50 C51 C54 177.8(9) . .
C50 C51 C52 C53 0.2(13) . .
C54 C51 C52 C53 -179.6(8) . .
C49 C48 C53 C52 -4.2(12) . .
S3 C48 C53 C52 176.5(6) . .
C51 C52 C53 C48 2.8(13) . .
C52 C51 C54 C55 43.6(19) . .
C50 C51 C54 C55 -136.2(16) . .
C52 C51 C54 C56A 91.5(16) . .
C50 C51 C54 C56A -88.2(16) . .
C52 C51 C54 C57A -131.1(18) . .
C50 C51 C54 C57A 49(2) . .
C52 C51 C54 C57 -91.5(13) . .
C50 C51 C54 C57 88.7(14) . .
C52 C51 C54 C56 161.1(12) . .
C50 C51 C54 C56 -18.7(14) . .
C52 C51 C54 C55A -14.4(14) . .
C50 C51 C54 C55A 165.8(11) . .
O9 S4 C58 F4A -168.9(11) . .
O10 S4 C58 F4A -49.5(12) . .
O8 S4 C58 F4A 70.8(11) . .
O9 S4 C58 F5 -82.6(10) . .
O10 S4 C58 F5 36.9(11) . .
O8 S4 C58 F5 157.2(10) . .
O9 S4 C58 F6A 67.0(9) . .
O10 S4 C58 F6A -173.5(8) . .
O8 S4 C58 F6A -53.2(9) . .
O9 S4 C58 F6 39.8(9) . .
O10 S4 C58 F6 159.3(8) . .
O8 S4 C58 F6 -80.5(9) . .
O9 S4 C58 F4 165.3(6) . .
O10 S4 C58 F4 -75.2(7) . .
O8 S4 C58 F4 45.1(7) . .
O9 S4 C58 F5A -57.4(7) . .
O10 S4 C58 F5A 62.0(7) . .
O8 S4 C58 F5A -177.7(6) . .
